data_7242566
loop_
_publ_author_name
'Wu, Jiasheng'
'Zou, Jiacheng'
'Zhuge, Xiangxue'
'Jia, Zhitai'
'Lin, Na'
'Yuan, Chunxue'

_publ_section_title
;
 Design, synthesis, and characterization of pyridine-containing organic
 crystals with different substitution positions using solvothermal method
;
_journal_issue 17
_journal_name_full CrystEngComm
_journal_page_first 3152
_journal_page_last 3159
_journal_paper_doi 10.1039/D1CE00165E
_journal_volume 23
_journal_year 2021
_chemical_formula_moiety 'C28 H24 N4'
_chemical_formula_sum 'C28 H24 N4'
_chemical_formula_weight 416.51
_chemical_name_common PHZOP
_chemical_name_systematic 2,8-bis((E)-2-(pyridin-2-yl)vinyl)-5,6,11,12-tetrahydrodibenzo[b,f][1,5]diazocine
_space_group_crystal_system monoclinic
_space_group_IT_number 9
_space_group_name_Hall 'C -2yc'
_space_group_name_H-M_alt 'C 1 c 1'
_atom_sites_solution_hydrogens mixed
_atom_sites_solution_primary dual
_audit_creation_date 2020-05-23
_audit_creation_method
;
Olex2 1.3
(compiled 2020.02.04 svn.rd84adfe8 for OlexSys, GUI svn.r6032)
;
_audit_update_record
;
2020-07-13 deposited with the CCDC.	2021-03-29 downloaded from the CCDC.
;
_cell_angle_alpha 90
_cell_angle_beta 101.043(10)
_cell_angle_gamma 90
_cell_formula_units_Z 4
_cell_length_a 4.8535(6)
_cell_length_b 37.442(5)
_cell_length_c 11.8808(10)
_cell_measurement_reflns_used 2089
_cell_measurement_temperature 100.00(10)
_cell_measurement_theta_max 73.5170
_cell_measurement_theta_min 4.4450
_cell_volume 2119.1(4)
_computing_cell_refinement 'CrysAlisPro 1.171.38.43f (Rigaku OD, 2015)'
_computing_data_collection 'CrysAlisPro 1.171.38.43f (Rigaku OD, 2015)'
_computing_data_reduction 'CrysAlisPro 1.171.38.43f (Rigaku OD, 2015)'
_computing_molecular_graphics 'Olex2 1.3 (Dolomanov et al., 2009)'
_computing_publication_material 'Olex2 1.3 (Dolomanov et al., 2009)'
_computing_structure_refinement 'SHELXL 2018/3 (Sheldrick, 2015)'
_computing_structure_solution 'SHELXT  (Sheldrick, 2015)'
_diffrn_ambient_environment N~2~
_diffrn_ambient_temperature 100.00(10)
_diffrn_detector 'CCD plate'
_diffrn_detector_area_resol_mean 5.2684
_diffrn_detector_type AtlasS2
_diffrn_measured_fraction_theta_full 0.991
_diffrn_measured_fraction_theta_max 0.971
_diffrn_measurement_details
;
List of Runs (angles in degrees, time in seconds):

  # Type    Start    End  Width  t~exp~   \w     \q     \k     \f   Frames
#--------------------------------------------------------------------------
  1  \w    -65.00  33.00   1.00    1.50    --  -40.98  37.00 -90.00   98
  2  \w    -67.00  32.00   1.00    1.50    --  -40.98  57.00 120.00   99
  3  \w     56.00  93.00   1.00    1.50    --   40.98-125.00 -90.00   37
  4  \w     27.00  54.00   1.00    1.50    --   40.98-125.00-180.00   27
  5  \w    107.00 135.00   1.00    2.50    --  106.95 -61.00 -60.00   28
  6  \w     83.00 118.00   1.00    2.50    --  106.95-125.00  30.00   35
  7  \w     65.00 117.00   1.00    2.50    --  106.95 -30.00  30.00   52
  8  \w     89.00 178.00   1.00    2.50    --  106.95  45.00  90.00   89
  9  \w    105.00 162.00   1.00    2.50    --  106.95 125.00  30.00   57
 10  \w     79.00 123.00   1.00    2.50    --  106.95  61.00-180.00   44
 11  \w    145.00 172.00   1.00    2.50    --  106.95  61.00-180.00   27
 12  \w     54.00 167.00   1.00    2.50    --  106.95   0.00-120.00  113
 13  \w     42.00 121.00   1.00    2.50    --  106.95-125.00 -90.00   79
 14  \w     42.00  69.00   1.00    2.50    --  106.95-125.00  30.00   27
 15  \w     32.00 136.00   1.00    2.50    --  106.95 -77.00  90.00  104
 16  \w     38.00  49.00   1.00    2.50    --  106.95 -94.00 -60.00   11
;
_diffrn_measurement_device 'four-circle diffractometer'
_diffrn_measurement_device_type 'SuperNova, Dual, Cu at zero, AtlasS2'
_diffrn_measurement_method '\w scans'
_diffrn_orient_matrix_type 'CrysAlisPro convention (1999,Acta A55,543-557)'
_diffrn_orient_matrix_UB_11 0.0694440000
_diffrn_orient_matrix_UB_12 -0.0368978000
_diffrn_orient_matrix_UB_13 -0.0449852000
_diffrn_orient_matrix_UB_21 0.2134404000
_diffrn_orient_matrix_UB_22 -0.0065584000
_diffrn_orient_matrix_UB_23 0.1119898000
_diffrn_orient_matrix_UB_31 -0.2330370000
_diffrn_orient_matrix_UB_32 -0.0169851000
_diffrn_orient_matrix_UB_33 0.0539162000
_diffrn_radiation_monochromator mirror
_diffrn_radiation_probe x-ray
_diffrn_radiation_type 'Cu K\a'
_diffrn_radiation_wavelength 1.54184
_diffrn_reflns_av_R_equivalents 0.0761
_diffrn_reflns_av_unetI/netI 0.0823
_diffrn_reflns_Laue_measured_fraction_full 0.991
_diffrn_reflns_Laue_measured_fraction_max 0.971
_diffrn_reflns_limit_h_max 4
_diffrn_reflns_limit_h_min -6
_diffrn_reflns_limit_k_max 37
_diffrn_reflns_limit_k_min -43
_diffrn_reflns_limit_l_max 14
_diffrn_reflns_limit_l_min -13
_diffrn_reflns_number 5546
_diffrn_reflns_point_group_measured_fraction_full 0.716
_diffrn_reflns_point_group_measured_fraction_max 0.693
_diffrn_reflns_theta_full 67.684
_diffrn_reflns_theta_max 73.663
_diffrn_reflns_theta_min 2.360
_diffrn_source 'micro-focus sealed X-ray tube'
_diffrn_source_type 'SuperNova (Cu) X-ray Source'
_exptl_absorpt_coefficient_mu 0.609
_exptl_absorpt_correction_T_max 1.00000
_exptl_absorpt_correction_T_min 0.25907
_exptl_absorpt_correction_type multi-scan
_exptl_absorpt_process_details
;
CrysAlisPro 1.171.38.43f (Rigaku Oxford Diffraction, 2015)
Empirical absorption correction using spherical harmonics,
 implemented in SCALE3 ABSPACK scaling algorithm.
;
_exptl_crystal_colour Yellow
_exptl_crystal_colour_primary colourless
_exptl_crystal_density_diffrn 1.306
_exptl_crystal_description prism
_exptl_crystal_F_000 880
_exptl_crystal_recrystallization_method 'Solvothermal Method'
_exptl_crystal_size_max 0.12
_exptl_crystal_size_mid 0.1
_exptl_crystal_size_min 0.08
_refine_diff_density_max 0.261
_refine_diff_density_min -0.332
_refine_diff_density_rms 0.073
_refine_ls_abs_structure_details
;
 Flack x determined using 546 quotients [(I+)-(I-)]/[(I+)+(I-)]
 (Parsons, Flack and Wagner, Acta Cryst. B69 (2013) 249-259).
;
_refine_ls_abs_structure_Flack -0.3(10)
_refine_ls_extinction_method none
_refine_ls_goodness_of_fit_ref 1.021
_refine_ls_hydrogen_treatment mixed
_refine_ls_matrix_type full
_refine_ls_number_parameters 309
_refine_ls_number_reflns 2947
_refine_ls_number_restraints 2
_refine_ls_restrained_S_all 1.021
_refine_ls_R_factor_all 0.0812
_refine_ls_R_factor_gt 0.0719
_refine_ls_shift/su_max 0.000
_refine_ls_shift/su_mean 0.000
_refine_ls_structure_factor_coef Fsqd
_refine_ls_weighting_details 'w=1/[\s^2^(Fo^2^)+(0.1316P)^2^] where P=(Fo^2^+2Fc^2^)/3'
_refine_ls_weighting_scheme calc
_refine_ls_wR_factor_gt 0.1877
_refine_ls_wR_factor_ref 0.2040
_reflns_Friedel_coverage 0.420
_reflns_Friedel_fraction_full 0.438
_reflns_Friedel_fraction_max 0.412
_reflns_number_gt 2531
_reflns_number_total 2947
_reflns_threshold_expression 'I > 2\s(I)'
_cod_data_source_file d1ce00165e2.cif
_cod_data_source_block tbop_2
_cod_depositor_comments 'Adding full bibliography for 7242563--7242566.cif.'
_cod_original_cell_volume 2119.0(4)
_cod_database_code 7242566
_shelx_shelxl_version_number 2018/3
_shelx_space_group_comment
;
The symmetry employed for this shelxl refinement is uniquely defined
by the following loop, which should always be used as a source of
symmetry information in preference to the above space-group names.
They are only intended as comments.
;
_reflns_odcompleteness_completeness 99.02
_reflns_odcompleteness_iscentric 1
_reflns_odcompleteness_theta 66.97
_olex2_refinement_description
;
1. Fixed Uiso
 At 1.2 times of:
  All C(H) groups, All N(H) groups
2.a Aromatic/amide H refined with riding coordinates:
 C2(H2A), C3(H3A), C4(H4), C5(H5), C6(H6), C7(H7), C9(H9), C10(H10), C13(H13),
 C17(H17), C19(H19), C20(H20), C22(H22), C23(H23), C25(H25), C26(H26), C27(H27),
  C28(H28), N2(H2)
;
_olex2_submission_special_instructions 'No special instructions were received'
_oxdiff_exptl_absorpt_empirical_details
;
Empirical correction (ABSPACK) includes:
- Absorption correction using spherical harmonics
- Frame scaling
;
_oxdiff_exptl_absorpt_empirical_full_max 4.543
_oxdiff_exptl_absorpt_empirical_full_min 0.173

loop_
_space_group_symop_operation_xyz
'x, y, z'
'x, -y, z+1/2'
'x+1/2, y+1/2, z'
'x+1/2, -y+1/2, z+1/2'

loop_
_atom_site_label
_atom_site_type_symbol
_atom_site_fract_x
_atom_site_fract_y
_atom_site_fract_z
_atom_site_U_iso_or_equiv
_atom_site_adp_type
_atom_site_occupancy
_atom_site_site_symmetry_order
_atom_site_calc_flag
_atom_site_refinement_flags_posn
_atom_site_refinement_flags_adp
_atom_site_refinement_flags_occupancy
_atom_site_disorder_assembly
_atom_site_disorder_group
C1 C 0.7345(12) 0.73243(16) 0.4254(5) 0.0364(12) Uani 1 1 d . . . . .
C2 C 0.6947(14) 0.74631(18) 0.3141(5) 0.0436(14) Uani 1 1 d . . . . .
H2A H 0.552572 0.737575 0.256939 0.052 Uiso 1 1 calc R U . . .
C3 C 0.8704(17) 0.77329(18) 0.2907(6) 0.0514(16) Uani 1 1 d . . . . .
H3A H 0.845174 0.783361 0.217852 0.062 Uiso 1 1 calc R U . . .
C4 C 1.0824(14) 0.78498(19) 0.3764(7) 0.0505(16) Uani 1 1 d . . . . .
H4 H 1.206639 0.802576 0.362277 0.061 Uiso 1 1 calc R U . . .
C5 C 1.1071(13) 0.76978(16) 0.4855(6) 0.0433(14) Uani 1 1 d . . . . .
H5 H 1.247687 0.778123 0.544006 0.052 Uiso 1 1 calc R U . . .
C6 C 0.5537(12) 0.70328(15) 0.4508(5) 0.0333(11) Uani 1 1 d . . . . .
H6 H 0.400928 0.696900 0.394458 0.040 Uiso 1 1 calc R U . . .
C7 C 0.5948(10) 0.68536(14) 0.5497(4) 0.0268(10) Uani 1 1 d . . . . .
H7 H 0.743385 0.692984 0.606016 0.032 Uiso 1 1 calc R U . . .
C8 C 0.4330(10) 0.65518(13) 0.5793(4) 0.0258(10) Uani 1 1 d . . . . .
C9 C 0.5261(11) 0.63646(14) 0.6808(4) 0.0278(10) Uani 1 1 d . . . . .
H9 H 0.683309 0.644668 0.731589 0.033 Uiso 1 1 calc R U . . .
C10 C 0.3925(10) 0.60621(14) 0.7080(4) 0.0258(10) Uani 1 1 d . . . . .
H10 H 0.460135 0.594539 0.776824 0.031 Uiso 1 1 calc R U . . .
C11 C 0.1538(9) 0.59250(13) 0.6332(4) 0.0215(9) Uani 1 1 d . . . . .
C12 C 0.0495(10) 0.61185(13) 0.5325(4) 0.0238(10) Uani 1 1 d . . . . .
C13 C 0.1860(10) 0.64233(13) 0.5073(4) 0.0240(9) Uani 1 1 d . . . . .
H13 H 0.113133 0.654887 0.440739 0.029 Uiso 1 1 calc R U . . .
C14 C -0.2059(10) 0.59956(13) 0.4455(4) 0.0239(10) Uani 1 1 d . . . . .
H14A H -0.367(13) 0.5882(17) 0.485(5) 0.027(15) Uiso 1 1 d . . . . .
H14B H -0.276(14) 0.6195(19) 0.396(6) 0.036(17) Uiso 1 1 d . . . . .
C15 C -0.0958(10) 0.53419(14) 0.5823(4) 0.0253(10) Uani 1 1 d . . . . .
H15A H -0.312(10) 0.5402(12) 0.540(4) 0.002(10) Uiso 1 1 d . . . . .
H15B H -0.106(19) 0.513(2) 0.644(8) 0.07(3) Uiso 1 1 d . . . . .
C16 C 0.0710(9) 0.52566(13) 0.4908(4) 0.0217(9) Uani 1 1 d . . . . .
C17 C 0.2495(9) 0.49636(13) 0.5066(4) 0.0218(9) Uani 1 1 d . . . . .
H17 H 0.260019 0.482852 0.573016 0.026 Uiso 1 1 calc R U . . .
C18 C 0.4170(9) 0.48600(13) 0.4262(4) 0.0232(9) Uani 1 1 d . . . . .
C19 C 0.3928(10) 0.50708(14) 0.3274(4) 0.0255(10) Uani 1 1 d . . . . .
H19 H 0.501622 0.501622 0.273267 0.031 Uiso 1 1 calc R U . . .
C20 C 0.2123(10) 0.53561(14) 0.3087(4) 0.0246(10) Uani 1 1 d . . . . .
H20 H 0.197851 0.548473 0.240819 0.029 Uiso 1 1 calc R U . . .
C21 C 0.0472(9) 0.54609(13) 0.3893(3) 0.0202(9) Uani 1 1 d . . . . .
C22 C 0.6151(10) 0.45654(14) 0.4424(4) 0.0264(10) Uani 1 1 d . . . . .
H22 H 0.720291 0.453441 0.385469 0.032 Uiso 1 1 calc R U . . .
C23 C 0.6646(10) 0.43325(13) 0.5298(4) 0.0265(10) Uani 1 1 d . . . . .
H23 H 0.566144 0.436507 0.588872 0.032 Uiso 1 1 calc R U . . .
C24 C 0.8605(11) 0.40312(14) 0.5401(4) 0.0293(11) Uani 1 1 d . . . . .
C25 C 0.9923(11) 0.39175(15) 0.4506(4) 0.0300(11) Uani 1 1 d . . . . .
H25 H 0.964711 0.404153 0.381549 0.036 Uiso 1 1 calc R U . . .
C26 C 1.1626(12) 0.36203(16) 0.4665(5) 0.0366(12) Uani 1 1 d . . . . .
H26 H 1.247149 0.353835 0.407483 0.044 Uiso 1 1 calc R U . . .
C27 C 1.2075(17) 0.34431(19) 0.5716(5) 0.0512(17) Uani 1 1 d . . . . .
H27 H 1.323127 0.324346 0.584939 0.061 Uiso 1 1 calc R U . . .
C28 C 1.0757(19) 0.3574(2) 0.6535(6) 0.060(2) Uani 1 1 d . . . . .
H28 H 1.104137 0.345618 0.723788 0.072 Uiso 1 1 calc R U . . .
N1 N 0.9373(10) 0.74371(14) 0.5097(4) 0.0371(11) Uani 1 1 d . . . . .
N2 N -0.1332(8) 0.57424(12) 0.3611(3) 0.0252(9) Uani 1 1 d . . . . .
H2 H -0.208105 0.577277 0.290077 0.030 Uiso 1 1 calc R U . . .
N3 N 0.0327(8) 0.56142(11) 0.6666(3) 0.0250(9) Uani 1 1 d . . . . .
H3 H 0.163(12) 0.5543(16) 0.740(5) 0.023(13) Uiso 1 1 d . . . . .
N4 N 0.9065(13) 0.38612(15) 0.6404(4) 0.0442(13) Uani 1 1 d . . . . .

loop_
_atom_site_aniso_label
_atom_site_aniso_U_11
_atom_site_aniso_U_22
_atom_site_aniso_U_33
_atom_site_aniso_U_23
_atom_site_aniso_U_13
_atom_site_aniso_U_12
C1 0.033(3) 0.035(3) 0.044(3) 0.003(2) 0.016(2) 0.003(2)
C2 0.047(3) 0.038(3) 0.049(3) 0.008(3) 0.019(3) -0.002(3)
C3 0.062(4) 0.040(4) 0.058(4) 0.013(3) 0.025(3) -0.004(3)
C4 0.046(4) 0.038(4) 0.073(4) 0.014(3) 0.026(3) -0.003(3)
C5 0.039(3) 0.029(3) 0.066(4) 0.004(3) 0.020(3) -0.002(2)
C6 0.031(3) 0.033(3) 0.038(3) -0.002(2) 0.013(2) -0.004(2)
C7 0.026(2) 0.027(2) 0.030(2) -0.0024(18) 0.0119(18) -0.001(2)
C8 0.022(2) 0.028(2) 0.030(2) -0.0054(18) 0.0108(17) 0.0032(18)
C9 0.027(2) 0.029(3) 0.028(2) -0.0041(18) 0.0095(18) -0.009(2)
C10 0.023(2) 0.029(2) 0.027(2) -0.0019(17) 0.0083(17) -0.0006(18)
C11 0.022(2) 0.022(2) 0.024(2) -0.0015(16) 0.0102(16) 0.0020(17)
C12 0.024(2) 0.024(2) 0.026(2) -0.0047(17) 0.0120(18) -0.0019(17)
C13 0.027(2) 0.021(2) 0.027(2) -0.0011(17) 0.0133(17) 0.0025(17)
C14 0.022(2) 0.026(3) 0.025(2) -0.0019(17) 0.0076(17) 0.0036(18)
C15 0.026(2) 0.029(2) 0.024(2) -0.0014(17) 0.0131(18) -0.0010(19)
C16 0.017(2) 0.025(2) 0.025(2) -0.0042(17) 0.0100(16) -0.0008(18)
C17 0.018(2) 0.028(2) 0.0211(19) -0.0026(16) 0.0067(16) -0.0007(17)
C18 0.020(2) 0.025(2) 0.025(2) -0.0050(17) 0.0074(16) -0.0024(18)
C19 0.025(2) 0.029(3) 0.025(2) -0.0086(18) 0.0115(17) -0.0053(19)
C20 0.023(2) 0.031(3) 0.022(2) -0.0015(17) 0.0103(16) -0.0017(18)
C21 0.017(2) 0.024(2) 0.0211(18) -0.0022(16) 0.0059(15) 0.0002(17)
C22 0.023(2) 0.027(3) 0.030(2) -0.0073(18) 0.0057(17) -0.0007(18)
C23 0.027(2) 0.028(3) 0.026(2) -0.0072(18) 0.0090(18) -0.0003(19)
C24 0.032(3) 0.028(3) 0.028(2) -0.0061(18) 0.005(2) 0.001(2)
C25 0.027(3) 0.034(3) 0.031(2) -0.0012(19) 0.010(2) 0.002(2)
C26 0.036(3) 0.039(3) 0.037(3) -0.006(2) 0.013(2) 0.005(2)
C27 0.069(4) 0.047(4) 0.039(3) 0.002(3) 0.014(3) 0.028(3)
C28 0.088(6) 0.060(5) 0.034(3) 0.006(3) 0.015(3) 0.037(4)
N1 0.034(2) 0.035(3) 0.045(2) 0.0017(19) 0.016(2) 0.0038(19)
N2 0.028(2) 0.026(2) 0.0223(18) -0.0031(15) 0.0060(15) 0.0009(17)
N3 0.025(2) 0.029(2) 0.0237(18) -0.0018(15) 0.0093(15) -0.0045(16)
N4 0.064(3) 0.040(3) 0.031(2) 0.0020(18) 0.013(2) 0.022(3)

loop_
_atom_type_symbol
_atom_type_description
_atom_type_scat_dispersion_real
_atom_type_scat_dispersion_imag
_atom_type_scat_source
C C 0.0181 0.0091 'International Tables Vol C Tables 4.2.6.8 and 6.1.1.4'
H H 0.0000 0.0000 'International Tables Vol C Tables 4.2.6.8 and 6.1.1.4'
N N 0.0311 0.0180 'International Tables Vol C Tables 4.2.6.8 and 6.1.1.4'

loop_
_geom_angle_atom_site_label_1
_geom_angle_atom_site_label_2
_geom_angle_atom_site_label_3
_geom_angle
_geom_angle_site_symmetry_1
_geom_angle_site_symmetry_3
_geom_angle_publ_flag
C2 C1 C6 119.4(5) . . ?
N1 C1 C2 122.8(6) . . ?
N1 C1 C6 117.8(5) . . ?
C1 C2 H2A 120.6 . . ?
C3 C2 C1 118.8(6) . . ?
C3 C2 H2A 120.6 . . ?
C2 C3 H3A 120.5 . . ?
C4 C3 C2 119.1(6) . . ?
C4 C3 H3A 120.5 . . ?
C3 C4 H4 120.8 . . ?
C3 C4 C5 118.5(6) . . ?
C5 C4 H4 120.8 . . ?
C4 C5 H5 118.4 . . ?
N1 C5 C4 123.1(6) . . ?
N1 C5 H5 118.4 . . ?
C1 C6 H6 117.9 . . ?
C7 C6 C1 124.1(5) . . ?
C7 C6 H6 117.9 . . ?
C6 C7 H7 116.3 . . ?
C6 C7 C8 127.3(5) . . ?
C8 C7 H7 116.3 . . ?
C9 C8 C7 119.9(4) . . ?
C9 C8 C13 116.6(4) . . ?
C13 C8 C7 123.4(4) . . ?
C8 C9 H9 119.0 . . ?
C10 C9 C8 121.9(5) . . ?
C10 C9 H9 119.0 . . ?
C9 C10 H10 119.4 . . ?
C9 C10 C11 121.2(5) . . ?
C11 C10 H10 119.4 . . ?
C12 C11 C10 117.7(4) . . ?
N3 C11 C10 117.5(4) . . ?
N3 C11 C12 124.7(4) . . ?
C11 C12 C14 122.3(4) . . ?
C13 C12 C11 120.0(4) . . ?
C13 C12 C14 117.7(4) . . ?
C8 C13 H13 118.8 . . ?
C12 C13 C8 122.4(4) . . ?
C12 C13 H13 118.8 . . ?
C12 C14 H14A 113(3) . . ?
C12 C14 H14B 109(4) . . ?
H14A C14 H14B 112(5) . . ?
N2 C14 C12 112.7(4) . . ?
N2 C14 H14A 109(3) . . ?
N2 C14 H14B 101(4) . . ?
H15A C15 H15B 107(5) . . ?
C16 C15 H15A 108(2) . . ?
C16 C15 H15B 115(5) . . ?
N3 C15 H15A 114(2) . . ?
N3 C15 H15B 97(5) . . ?
N3 C15 C16 114.8(4) . . ?
C17 C16 C15 118.5(4) . . ?
C17 C16 C21 119.3(4) . . ?
C21 C16 C15 122.2(4) . . ?
C16 C17 H17 118.4 . . ?
C16 C17 C18 123.1(4) . . ?
C18 C17 H17 118.4 . . ?
C17 C18 C22 124.5(4) . . ?
C19 C18 C17 116.3(4) . . ?
C19 C18 C22 119.1(4) . . ?
C18 C19 H19 119.2 . . ?
C20 C19 C18 121.6(4) . . ?
C20 C19 H19 119.2 . . ?
C19 C20 H20 118.9 . . ?
C19 C20 C21 122.1(4) . . ?
C21 C20 H20 118.9 . . ?
C16 C21 C20 117.6(4) . . ?
N2 C21 C16 124.6(4) . . ?
N2 C21 C20 117.7(4) . . ?
C18 C22 H22 116.1 . . ?
C23 C22 C18 127.8(4) . . ?
C23 C22 H22 116.1 . . ?
C22 C23 H23 117.2 . . ?
C22 C23 C24 125.6(5) . . ?
C24 C23 H23 117.2 . . ?
C25 C24 C23 123.5(5) . . ?
N4 C24 C23 116.0(5) . . ?
N4 C24 C25 120.6(5) . . ?
C24 C25 H25 120.4 . . ?
C26 C25 C24 119.2(5) . . ?
C26 C25 H25 120.4 . . ?
C25 C26 H26 120.2 . . ?
C25 C26 C27 119.6(5) . . ?
C27 C26 H26 120.2 . . ?
C26 C27 H27 121.4 . . ?
C28 C27 C26 117.3(6) . . ?
C28 C27 H27 121.4 . . ?
C27 C28 H28 117.7 . . ?
N4 C28 C27 124.6(6) . . ?
N4 C28 H28 117.7 . . ?
C1 N1 C5 117.7(5) . . ?
C14 N2 H2 118.2 . . ?
C21 N2 C14 123.7(4) . . ?
C21 N2 H2 118.2 . . ?
C11 N3 C15 121.8(4) . . ?
C11 N3 H3 104(3) . . ?
C15 N3 H3 121(3) . . ?
C24 N4 C28 118.7(5) . . ?

loop_
_geom_bond_atom_site_label_1
_geom_bond_atom_site_label_2
_geom_bond_distance
_geom_bond_site_symmetry_2
_geom_bond_publ_flag
C1 C2 1.399(8) . ?
C1 C6 1.468(8) . ?
C1 N1 1.332(8) . ?
C2 H2A 0.9300 . ?
C2 C3 1.384(9) . ?
C3 H3A 0.9300 . ?
C3 C4 1.373(11) . ?
C4 H4 0.9300 . ?
C4 C5 1.400(10) . ?
C5 H5 0.9300 . ?
C5 N1 1.344(8) . ?
C6 H6 0.9300 . ?
C6 C7 1.334(7) . ?
C7 H7 0.9300 . ?
C7 C8 1.457(7) . ?
C8 C9 1.393(7) . ?
C8 C13 1.417(7) . ?
C9 H9 0.9300 . ?
C9 C10 1.374(7) . ?
C10 H10 0.9300 . ?
C10 C11 1.414(7) . ?
C11 C12 1.407(7) . ?
C11 N3 1.396(6) . ?
C12 C13 1.381(7) . ?
C12 C14 1.525(6) . ?
C13 H13 0.9300 . ?
C14 H14A 1.08(7) . ?
C14 H14B 0.97(7) . ?
C14 N2 1.471(6) . ?
C15 H15A 1.10(5) . ?
C15 H15B 1.10(9) . ?
C15 C16 1.508(6) . ?
C15 N3 1.481(6) . ?
C16 C17 1.388(7) . ?
C16 C21 1.414(6) . ?
C17 H17 0.9300 . ?
C17 C18 1.422(6) . ?
C18 C19 1.400(7) . ?
C18 C22 1.452(7) . ?
C19 H19 0.9300 . ?
C19 C20 1.372(7) . ?
C20 H20 0.9300 . ?
C20 C21 1.417(6) . ?
C21 N2 1.370(6) . ?
C22 H22 0.9300 . ?
C22 C23 1.341(7) . ?
C23 H23 0.9300 . ?
C23 C24 1.465(7) . ?
C24 C25 1.408(7) . ?
C24 N4 1.331(7) . ?
C25 H25 0.9300 . ?
C25 C26 1.377(8) . ?
C26 H26 0.9300 . ?
C26 C27 1.394(8) . ?
C27 H27 0.9300 . ?
C27 C28 1.354(9) . ?
C28 H28 0.9300 . ?
C28 N4 1.345(8) . ?
N2 H2 0.8600 . ?
N3 H3 1.01(6) . ?

loop_
_geom_torsion_atom_site_label_1
_geom_torsion_atom_site_label_2
_geom_torsion_atom_site_label_3
_geom_torsion_atom_site_label_4
_geom_torsion
_geom_torsion_site_symmetry_1
_geom_torsion_site_symmetry_2
_geom_torsion_site_symmetry_3
_geom_torsion_site_symmetry_4
_geom_torsion_publ_flag
C1 C2 C3 C4 1.6(10) . . . . ?
C1 C6 C7 C8 -177.0(5) . . . . ?
C2 C1 C6 C7 171.7(6) . . . . ?
C2 C1 N1 C5 0.6(9) . . . . ?
C2 C3 C4 C5 -1.9(11) . . . . ?
C3 C4 C5 N1 1.6(10) . . . . ?
C4 C5 N1 C1 -1.0(9) . . . . ?
C6 C1 C2 C3 -178.7(6) . . . . ?
C6 C1 N1 C5 178.3(5) . . . . ?
C6 C7 C8 C9 171.5(5) . . . . ?
C6 C7 C8 C13 -5.8(8) . . . . ?
C7 C8 C9 C10 -174.9(4) . . . . ?
C7 C8 C13 C12 174.3(4) . . . . ?
C8 C9 C10 C11 0.5(7) . . . . ?
C9 C8 C13 C12 -3.1(7) . . . . ?
C9 C10 C11 C12 -3.0(7) . . . . ?
C9 C10 C11 N3 179.2(4) . . . . ?
C10 C11 C12 C13 2.5(6) . . . . ?
C10 C11 C12 C14 179.8(4) . . . . ?
C10 C11 N3 C15 -145.3(4) . . . . ?
C11 C12 C13 C8 0.5(7) . . . . ?
C11 C12 C14 N2 -86.1(5) . . . . ?
C12 C11 N3 C15 37.2(7) . . . . ?
C12 C14 N2 C21 44.6(6) . . . . ?
C13 C8 C9 C10 2.5(7) . . . . ?
C13 C12 C14 N2 91.3(5) . . . . ?
C14 C12 C13 C8 -176.9(4) . . . . ?
C15 C16 C17 C18 -179.7(4) . . . . ?
C15 C16 C21 C20 -179.6(4) . . . . ?
C15 C16 C21 N2 -2.8(7) . . . . ?
C16 C15 N3 C11 43.2(6) . . . . ?
C16 C17 C18 C19 -0.3(7) . . . . ?
C16 C17 C18 C22 177.1(4) . . . . ?
C16 C21 N2 C14 35.6(7) . . . . ?
C17 C16 C21 C20 -0.8(6) . . . . ?
C17 C16 C21 N2 176.1(4) . . . . ?
C17 C18 C19 C20 -1.4(7) . . . . ?
C17 C18 C22 C23 3.8(8) . . . . ?
C18 C19 C20 C21 2.1(7) . . . . ?
C18 C22 C23 C24 177.7(5) . . . . ?
C19 C18 C22 C23 -178.9(5) . . . . ?
C19 C20 C21 C16 -0.9(7) . . . . ?
C19 C20 C21 N2 -178.0(4) . . . . ?
C20 C21 N2 C14 -147.6(4) . . . . ?
C21 C16 C17 C18 1.4(7) . . . . ?
C22 C18 C19 C20 -178.9(4) . . . . ?
C22 C23 C24 C25 -9.6(8) . . . . ?
C22 C23 C24 N4 171.4(5) . . . . ?
C23 C24 C25 C26 -176.8(5) . . . . ?
C23 C24 N4 C28 177.4(6) . . . . ?
C24 C25 C26 C27 -1.7(9) . . . . ?
C25 C24 N4 C28 -1.6(10) . . . . ?
C25 C26 C27 C28 0.7(11) . . . . ?
C26 C27 C28 N4 -0.2(14) . . . . ?
C27 C28 N4 C24 0.7(13) . . . . ?
N1 C1 C2 C3 -1.0(10) . . . . ?
N1 C1 C6 C7 -6.1(8) . . . . ?
N3 C11 C12 C13 -179.9(4) . . . . ?
N3 C11 C12 C14 -2.6(7) . . . . ?
N3 C15 C16 C17 95.9(5) . . . . ?
N3 C15 C16 C21 -85.3(5) . . . . ?
N4 C24 C25 C26 2.2(8) . . . . ?
